data_4309876
loop_
_publ_author_name
'P. Chandrasekaran'
'Joel T. Mague'
'Maravanji S. Balakrishna'

_publ_section_title
;
Cyclodiphosphazanes with Hemilabile Ponytails: Synthesis, Transition
Metal Chemistry (Ru(II), Rh(I), Pd(II), Pt(II)), and Crystal and Molecular
Structures of Mononuclear (Pd(II), Rh(I)) and Bi- and Tetranuclear
Rhodium(I) Complexes
;
_journal_name_full 'Inorganic Chemistry'
_journal_page_first 7925
_journal_page_last 7932
_journal_paper_doi 10.1021/ic0509478
_journal_volume 44
_journal_year 2005
_chemical_formula_moiety 'C28 H47 Cl2 N2 O4 P3 Pd'
_chemical_formula_sum 'C28 H47 Cl2 N2 O4 P3 Pd'
_chemical_formula_weight 745.89
_chemical_name_systematic
; 
 cis-Dichloro(triethylphosphine)(1,3-di-tert-butyl-
2,4-bis(2-methoxyphenoxy)-[1,3,2,4]diazadiphosphetidine-
\k-P)palladium(II) 
;
_space_group_IT_number 29
_symmetry_cell_setting orthorhombic
_symmetry_space_group_name_Hall 'P 2c -2ac'
_symmetry_space_group_name_H-M 'P c a 21'
_atom_sites_solution_hydrogens geom
_atom_sites_solution_primary direct
_atom_sites_solution_secondary difmap
_audit_creation_method SHELXL-97
_cell_angle_alpha 90.00
_cell_angle_beta 90.00
_cell_angle_gamma 90.00
_cell_formula_units_Z 4
_cell_length_a 22.008(3)
_cell_length_b 9.453(1)
_cell_length_c 16.257(2)
_cell_measurement_reflns_used 7059
_cell_measurement_temperature 293(2)
_cell_measurement_theta_max 28.30
_cell_measurement_theta_min 2.84
_cell_volume 3382.1(7)
_computing_cell_refinement 'Bruker SMART'
_computing_data_collection 'Bruker SMART'
_computing_data_reduction 'Bruker SAINT'
_computing_molecular_graphics 'Bruker SHELXTL'
_computing_publication_material 'Bruker SHELXTL'
_computing_structure_refinement 'SHELXL-97 (Sheldrick, 1997)'
_computing_structure_solution 'SHELXM-97 (Bruker, 2002)'
_diffrn_ambient_temperature 293(2)
_diffrn_measured_fraction_theta_full 0.979
_diffrn_measured_fraction_theta_max 0.979
_diffrn_measurement_device_type 'CCD area detector'
_diffrn_measurement_method 'phi and omega scans'
_diffrn_radiation_monochromator graphite
_diffrn_radiation_source 'fine-focus sealed tube'
_diffrn_radiation_type MoK\a
_diffrn_radiation_wavelength 0.71073
_diffrn_reflns_av_R_equivalents 0.0281
_diffrn_reflns_av_sigmaI/netI 0.0312
_diffrn_reflns_limit_h_max 27
_diffrn_reflns_limit_h_min -28
_diffrn_reflns_limit_k_max 12
_diffrn_reflns_limit_k_min -12
_diffrn_reflns_limit_l_max 21
_diffrn_reflns_limit_l_min -21
_diffrn_reflns_number 28984
_diffrn_reflns_theta_full 28.30
_diffrn_reflns_theta_max 28.30
_diffrn_reflns_theta_min 1.85
_exptl_absorpt_coefficient_mu 0.883
_exptl_absorpt_correction_T_max 0.9099
_exptl_absorpt_correction_T_min 0.7902
_exptl_absorpt_correction_type multi-scan
_exptl_absorpt_process_details SADABS
_exptl_crystal_colour Colorless
_exptl_crystal_density_diffrn 1.465
_exptl_crystal_density_method 'not measured'
_exptl_crystal_description Block
_exptl_crystal_F_000 1544
_exptl_crystal_size_max 0.28
_exptl_crystal_size_mid 0.22
_exptl_crystal_size_min 0.11
_refine_diff_density_max 0.645
_refine_diff_density_min -0.259
_refine_diff_density_rms 0.062
_refine_ls_abs_structure_details 'Flack H D (1983), Acta Cryst. A39, 876-881'
_refine_ls_abs_structure_Flack -0.034(12)
_refine_ls_extinction_method none
_refine_ls_goodness_of_fit_ref 1.033
_refine_ls_hydrogen_treatment constr
_refine_ls_matrix_type full
_refine_ls_number_parameters 372
_refine_ls_number_reflns 8108
_refine_ls_number_restraints 1
_refine_ls_restrained_S_all 1.033
_refine_ls_R_factor_all 0.0243
_refine_ls_R_factor_gt 0.0228
_refine_ls_shift/su_max 0.003
_refine_ls_shift/su_mean 0.000
_refine_ls_structure_factor_coef Fsqd
_refine_ls_weighting_details 'calc w=1/[\s^2^(Fo^2^)+(0.0284P)^2^+0.0000P] where P=(Fo^2^+2Fc^2^)/3'
_refine_ls_weighting_scheme calc
_refine_ls_wR_factor_gt 0.0517
_refine_ls_wR_factor_ref 0.0523
_reflns_number_gt 7799
_reflns_number_total 8108
_reflns_threshold_expression >2sigma(I)
_cod_data_source_file ic0509478si20050611_094153.cif
_cod_data_source_block msb164
_cod_depositor_comments
;
The following automatic conversions were performed:
'_symmetry_cell_setting' value 'Orthorhombic' changed to 'orthorhombic'
according to '/home/saulius/struct/CIF-dictionaries/cif_core.dic'
dictionary named 'cif_core.dic' version 2.4.1 from 2010-06-29.

Automatic conversion script
Id: cif_fix_enum 1527 2010-12-29 10:47:43Z saulius 
;
_cod_original_cell_volume 3382.4(7)
_cod_database_code 4309876

loop_
_symmetry_equiv_pos_as_xyz
'x, y, z'
'-x, -y, z+1/2'
'x+1/2, -y, z'
'-x+1/2, y, z+1/2'

loop_
_atom_site_label
_atom_site_type_symbol
_atom_site_fract_x
_atom_site_fract_y
_atom_site_fract_z
_atom_site_U_iso_or_equiv
_atom_site_adp_type
_atom_site_occupancy
_atom_site_symmetry_multiplicity
_atom_site_calc_flag
_atom_site_refinement_flags
_atom_site_disorder_assembly
_atom_site_disorder_group
Pd Pd 0.285718(6) 0.657303(13) 0.979163(10) 0.01207(4) Uani 1 1 d . . .
Cl1 Cl 0.25723(2) 0.88154(5) 1.02998(3) 0.01907(10) Uani 1 1 d . . .
Cl2 Cl 0.37578(2) 0.67006(5) 1.05588(3) 0.02167(11) Uani 1 1 d . . .
P1 P 0.19277(2) 0.65057(5) 0.92430(3) 0.01113(10) Uani 1 1 d . . .
P2 P 0.10915(2) 0.83393(5) 0.92708(3) 0.01271(10) Uani 1 1 d . . .
P3 P 0.31690(2) 0.44495(5) 0.92625(4) 0.01497(10) Uani 1 1 d . . .
O1 O 0.18333(6) 0.49563(14) 0.88586(9) 0.0139(3) Uani 1 1 d . . .
O2 O 0.04600(6) 0.76916(14) 0.88637(9) 0.0156(3) Uani 1 1 d . . .
O3 O 0.12002(7) 0.29843(16) 0.96273(9) 0.0232(4) Uani 1 1 d . . .
O4 O -0.01696(7) 0.90623(16) 1.00586(9) 0.0209(3) Uani 1 1 d . . .
N1 N 0.16610(7) 0.77618(17) 0.86200(10) 0.0126(3) Uani 1 1 d . . .
N2 N 0.13270(7) 0.68899(15) 0.98227(12) 0.0120(3) Uani 1 1 d . . .
C1 C 0.13276(8) 0.4380(2) 0.84488(13) 0.0148(4) Uani 1 1 d . . .
C2 C 0.11900(9) 0.4778(2) 0.76598(13) 0.0193(4) Uani 1 1 d . . .
H2 H 0.1403 0.5509 0.7407 0.023 Uiso 1 1 calc R . .
C3 C 0.07288(10) 0.4077(3) 0.72413(14) 0.0251(5) Uani 1 1 d . . .
H3 H 0.0628 0.4341 0.6707 0.030 Uiso 1 1 calc R . .
C4 C 0.04224(10) 0.2992(3) 0.76219(15) 0.0267(5) Uani 1 1 d . . .
H4 H 0.0117 0.2519 0.7338 0.032 Uiso 1 1 calc R . .
C5 C 0.05599(9) 0.2593(2) 0.84157(15) 0.0233(5) Uani 1 1 d . . .
H5 H 0.0346 0.1859 0.8664 0.028 Uiso 1 1 calc R . .
C6 C 0.10201(10) 0.3288(2) 0.88477(13) 0.0177(4) Uani 1 1 d . . .
C7 C 0.08166(13) 0.2070(2) 1.01053(16) 0.0336(6) Uani 1 1 d . . .
H7A H 0.0831 0.1131 0.9882 0.050 Uiso 1 1 calc R . .
H7B H 0.0406 0.2415 1.0089 0.050 Uiso 1 1 calc R . .
H7C H 0.0956 0.2054 1.0665 0.050 Uiso 1 1 calc R . .
C8 C 0.00023(9) 0.86417(19) 0.86546(14) 0.0157(4) Uani 1 1 d . . .
C9 C -0.01393(9) 0.8829(2) 0.78367(14) 0.0194(4) Uani 1 1 d . . .
H9 H 0.0079 0.8350 0.7434 0.023 Uiso 1 1 calc R . .
C10 C -0.06095(10) 0.9736(2) 0.76125(14) 0.0229(5) Uani 1 1 d . . .
H10 H -0.0708 0.9858 0.7061 0.027 Uiso 1 1 calc R . .
C11 C -0.09278(10) 1.0451(2) 0.82114(15) 0.0249(5) Uani 1 1 d . . .
H11 H -0.1235 1.1072 0.8058 0.030 Uiso 1 1 calc R . .
C12 C -0.07986(9) 1.0261(2) 0.90392(14) 0.0214(5) Uani 1 1 d . . .
H12 H -0.1021 1.0741 0.9438 0.026 Uiso 1 1 calc R . .
C13 C -0.03309(9) 0.9340(2) 0.92672(14) 0.0166(4) Uani 1 1 d . . .
C14 C -0.05392(11) 0.9682(3) 1.06882(15) 0.0263(5) Uani 1 1 d . . .
H14A H -0.0956 0.9417 1.0604 0.039 Uiso 1 1 calc R . .
H14B H -0.0503 1.0693 1.0666 0.039 Uiso 1 1 calc R . .
H14C H -0.0407 0.9350 1.1217 0.039 Uiso 1 1 calc R . .
C15 C 0.19444(9) 0.8625(2) 0.79570(13) 0.0157(4) Uani 1 1 d . . .
C16 C 0.24328(10) 0.7741(2) 0.75342(13) 0.0202(4) Uani 1 1 d . . .
H16A H 0.2252 0.6906 0.7304 0.030 Uiso 1 1 calc R . .
H16B H 0.2736 0.7474 0.7929 0.030 Uiso 1 1 calc R . .
H16C H 0.2618 0.8286 0.7103 0.030 Uiso 1 1 calc R . .
C17 C 0.14453(10) 0.9021(2) 0.73463(13) 0.0204(4) Uani 1 1 d . . .
H17A H 0.1159 0.9641 0.7608 0.031 Uiso 1 1 calc R . .
H17B H 0.1241 0.8180 0.7166 0.031 Uiso 1 1 calc R . .
H17C H 0.1622 0.9491 0.6881 0.031 Uiso 1 1 calc R . .
C18 C 0.22252(10) 0.9976(2) 0.83042(15) 0.0237(5) Uani 1 1 d . . .
H18A H 0.2543 0.9734 0.8683 0.035 Uiso 1 1 calc R . .
H18B H 0.1919 1.0513 0.8585 0.035 Uiso 1 1 calc R . .
H18C H 0.2390 1.0531 0.7863 0.035 Uiso 1 1 calc R . .
C19 C 0.11316(9) 0.6454(2) 1.06565(12) 0.0149(4) Uani 1 1 d . . .
C20 C 0.10848(10) 0.7761(2) 1.12045(13) 0.0201(4) Uani 1 1 d . . .
H20A H 0.0783 0.8392 1.0986 0.030 Uiso 1 1 calc R . .
H20B H 0.1471 0.8234 1.1221 0.030 Uiso 1 1 calc R . .
H20C H 0.0971 0.7480 1.1751 0.030 Uiso 1 1 calc R . .
C21 C 0.15993(10) 0.5428(2) 1.10108(13) 0.0195(4) Uani 1 1 d . . .
H21A H 0.1985 0.5895 1.1056 0.029 Uiso 1 1 calc R . .
H21B H 0.1637 0.4624 1.0653 0.029 Uiso 1 1 calc R . .
H21C H 0.1469 0.5119 1.1545 0.029 Uiso 1 1 calc R . .
C22 C 0.05068(9) 0.5744(2) 1.05898(14) 0.0204(4) Uani 1 1 d . . .
H22A H 0.0528 0.4978 1.0203 0.031 Uiso 1 1 calc R . .
H22B H 0.0213 0.6424 1.0406 0.031 Uiso 1 1 calc R . .
H22C H 0.0389 0.5385 1.1119 0.031 Uiso 1 1 calc R . .
C23 C 0.28371(9) 0.2938(2) 0.9798(2) 0.0199(4) Uani 1 1 d . . .
H23A H 0.2401 0.2940 0.9708 0.024 Uiso 1 1 calc R . .
H23B H 0.2999 0.2075 0.9561 0.024 Uiso 1 1 calc R . .
C24 C 0.29586(11) 0.2929(3) 1.07217(15) 0.0270(5) Uani 1 1 d . . .
H24A H 0.2804 0.3784 1.0962 0.040 Uiso 1 1 calc R . .
H24B H 0.3388 0.2868 1.0818 0.040 Uiso 1 1 calc R . .
H24C H 0.2760 0.2129 1.0967 0.040 Uiso 1 1 calc R . .
C25 C 0.39867(9) 0.4146(2) 0.93351(15) 0.0213(4) Uani 1 1 d . . .
H25A H 0.4110 0.4245 0.9905 0.026 Uiso 1 1 calc R . .
H25B H 0.4073 0.3181 0.9168 0.026 Uiso 1 1 calc R . .
C26 C 0.43660(10) 0.5152(2) 0.88086(16) 0.0284(5) Uani 1 1 d . . .
H26A H 0.4327 0.6098 0.9017 0.043 Uiso 1 1 calc R . .
H26B H 0.4224 0.5121 0.8250 0.043 Uiso 1 1 calc R . .
H26C H 0.4785 0.4869 0.8828 0.043 Uiso 1 1 calc R . .
C27 C 0.30221(10) 0.4154(2) 0.81706(13) 0.0221(5) Uani 1 1 d . . .
H27A H 0.2588 0.4022 0.8097 0.027 Uiso 1 1 calc R . .
H27B H 0.3136 0.5002 0.7873 0.027 Uiso 1 1 calc R . .
C28 C 0.33495(10) 0.2899(2) 0.77805(14) 0.0228(5) Uani 1 1 d . . .
H28A H 0.3284 0.2069 0.8109 0.034 Uiso 1 1 calc R . .
H28B H 0.3777 0.3095 0.7751 0.034 Uiso 1 1 calc R . .
H28C H 0.3194 0.2743 0.7236 0.034 Uiso 1 1 calc R . .

loop_
_atom_site_aniso_label
_atom_site_aniso_U_11
_atom_site_aniso_U_22
_atom_site_aniso_U_33
_atom_site_aniso_U_23
_atom_site_aniso_U_13
_atom_site_aniso_U_12
Pd 0.01108(6) 0.01176(6) 0.01337(7) -0.00047(7) -0.00180(6) -0.00034(5)
Cl1 0.0221(2) 0.0150(2) 0.0201(2) -0.0045(2) -0.0034(2) 0.00070(19)
Cl2 0.0167(2) 0.0237(3) 0.0246(3) -0.0022(2) -0.0084(2) -0.00038(19)
P1 0.0108(2) 0.0111(2) 0.0115(2) -0.0008(2) -0.00005(19) 0.00055(17)
P2 0.0125(2) 0.0115(2) 0.0142(2) -0.00051(19) 0.00011(19) 0.00114(17)
P3 0.0125(2) 0.0135(2) 0.0188(3) 0.0001(2) 0.0005(2) 0.00101(19)
O1 0.0132(7) 0.0127(7) 0.0159(7) -0.0033(5) -0.0011(5) 0.0001(5)
O2 0.0113(7) 0.0142(7) 0.0211(7) 0.0016(6) -0.0017(6) 0.0014(5)
O3 0.0287(8) 0.0173(7) 0.0236(10) 0.0031(6) 0.0036(6) -0.0031(6)
O4 0.0196(8) 0.0204(8) 0.0227(8) 0.0007(6) 0.0029(6) 0.0052(6)
N1 0.0120(8) 0.0135(8) 0.0122(8) 0.0012(6) 0.0002(6) 0.0026(6)
N2 0.0114(7) 0.0137(7) 0.0109(7) -0.0003(8) 0.0006(8) 0.0016(5)
C1 0.0095(9) 0.0143(9) 0.0207(10) -0.0058(8) 0.0000(8) 0.0001(7)
C2 0.0163(10) 0.0200(11) 0.0218(11) -0.0019(8) -0.0004(8) 0.0001(8)
C3 0.0194(11) 0.0322(12) 0.0236(12) -0.0071(10) -0.0063(9) 0.0006(10)
C4 0.0155(10) 0.0287(12) 0.0358(14) -0.0161(10) -0.0039(10) -0.0038(9)
C5 0.0162(10) 0.0177(11) 0.0359(13) -0.0068(9) 0.0026(9) -0.0033(8)
C6 0.0176(10) 0.0142(10) 0.0213(11) -0.0048(8) 0.0037(8) 0.0007(8)
C7 0.0498(16) 0.0171(11) 0.0338(13) 0.0011(10) 0.0116(12) -0.0091(11)
C8 0.0117(9) 0.0100(9) 0.0255(11) 0.0033(8) 0.0005(8) -0.0024(7)
C9 0.0155(10) 0.0193(10) 0.0235(11) 0.0040(9) -0.0004(8) -0.0031(8)
C10 0.0191(11) 0.0241(12) 0.0254(12) 0.0105(9) -0.0044(9) -0.0026(9)
C11 0.0159(10) 0.0189(11) 0.0401(14) 0.0128(10) -0.0036(9) 0.0032(8)
C12 0.0134(10) 0.0164(10) 0.0345(13) 0.0040(9) 0.0039(9) 0.0016(8)
C13 0.0120(9) 0.0127(9) 0.0251(11) 0.0027(9) 0.0013(9) -0.0015(7)
C14 0.0286(12) 0.0282(12) 0.0222(12) -0.0002(10) 0.0052(10) 0.0036(10)
C15 0.0149(9) 0.0181(10) 0.0140(10) 0.0040(8) 0.0020(8) -0.0013(8)
C16 0.0158(10) 0.0238(11) 0.0210(11) 0.0040(8) 0.0061(9) 0.0009(8)
C17 0.0206(11) 0.0249(11) 0.0156(10) 0.0056(8) -0.0003(8) 0.0022(9)
C18 0.0259(11) 0.0193(11) 0.0258(12) 0.0044(9) 0.0016(9) -0.0074(9)
C19 0.0153(10) 0.0177(10) 0.0119(10) 0.0005(8) 0.0020(7) 0.0025(8)
C20 0.0233(11) 0.0224(11) 0.0147(10) -0.0038(8) 0.0013(8) 0.0026(9)
C21 0.0229(11) 0.0213(11) 0.0143(10) 0.0031(8) 0.0020(8) 0.0016(9)
C22 0.0201(11) 0.0208(11) 0.0203(11) 0.0006(9) 0.0044(8) -0.0001(9)
C23 0.0188(9) 0.0155(8) 0.0254(10) 0.0049(13) 0.0015(10) -0.0011(7)
C24 0.0314(13) 0.0239(12) 0.0257(13) 0.0064(10) 0.0006(10) -0.0005(10)
C25 0.0127(9) 0.0185(11) 0.0327(12) 0.0000(9) -0.0021(9) 0.0045(8)
C26 0.0185(11) 0.0258(12) 0.0409(15) -0.0030(11) 0.0054(10) -0.0020(9)
C27 0.0226(11) 0.0259(12) 0.0178(11) -0.0010(9) 0.0015(8) 0.0084(9)
C28 0.0221(11) 0.0204(11) 0.0257(12) -0.0015(9) 0.0042(9) 0.0013(9)

loop_
_atom_type_symbol
_atom_type_description
_atom_type_scat_dispersion_real
_atom_type_scat_dispersion_imag
_atom_type_scat_source
C C 0.0033 0.0016 'International Tables Vol C Tables 4.2.6.8 and 6.1.1.4'
H H 0.0000 0.0000 'International Tables Vol C Tables 4.2.6.8 and 6.1.1.4'
N N 0.0061 0.0033 'International Tables Vol C Tables 4.2.6.8 and 6.1.1.4'
O O 0.0106 0.0060 'International Tables Vol C Tables 4.2.6.8 and 6.1.1.4'
P P 0.1023 0.0942 'International Tables Vol C Tables 4.2.6.8 and 6.1.1.4'
Cl Cl 0.1484 0.1585 'International Tables Vol C Tables 4.2.6.8 and 6.1.1.4'
Pd Pd -0.9988 1.0072 'International Tables Vol C Tables 4.2.6.8 and 6.1.1.4'

loop_
_geom_angle_atom_site_label_1
_geom_angle_atom_site_label_2
_geom_angle_atom_site_label_3
_geom_angle
_geom_angle_site_symmetry_1
_geom_angle_site_symmetry_3
_geom_angle_publ_flag
P1 Pd P3 95.715(19) . . ?
P1 Pd Cl2 171.28(2) . . ?
P3 Pd Cl2 89.518(19) . . ?
P1 Pd Cl1 85.527(18) . . ?
P3 Pd Cl1 177.27(2) . . ?
Cl2 Pd Cl1 89.551(19) . . ?
O1 P1 N2 108.47(8) . . ?
O1 P1 N1 111.57(8) . . ?
N2 P1 N1 84.77(8) . . ?
O1 P1 Pd 107.45(5) . . ?
N2 P1 Pd 119.71(7) . . ?
N1 P1 Pd 123.02(6) . . ?
O1 P1 P2 122.55(6) . . ?
N2 P1 P2 42.42(6) . . ?
N1 P1 P2 42.82(6) . . ?
Pd P1 P2 129.81(3) . . ?
O2 P2 N2 99.61(7) . . ?
O2 P2 N1 104.30(8) . . ?
N2 P2 N1 81.31(8) . . ?
O2 P2 P1 110.49(5) . . ?
N2 P2 P1 40.79(6) . . ?
N1 P2 P1 40.96(5) . . ?
C27 P3 C23 105.86(12) . . ?
C27 P3 C25 102.31(11) . . ?
C23 P3 C25 103.90(10) . . ?
C27 P3 Pd 116.51(7) . . ?
C23 P3 Pd 112.77(8) . . ?
C25 P3 Pd 114.14(7) . . ?
C1 O1 P1 129.79(12) . . ?
C8 O2 P2 117.79(12) . . ?
C6 O3 C7 117.42(18) . . ?
C13 O4 C14 116.66(17) . . ?
C15 N1 P1 133.06(13) . . ?
C15 N1 P2 125.00(13) . . ?
P1 N1 P2 96.22(8) . . ?
C19 N2 P1 133.53(13) . . ?
C19 N2 P2 127.76(13) . . ?
P1 N2 P2 96.78(10) . . ?
C2 C1 C6 122.10(19) . . ?
C2 C1 O1 120.76(18) . . ?
C6 C1 O1 116.78(18) . . ?
C1 C2 C3 119.2(2) . . ?
C1 C2 H2 120.4 . . ?
C3 C2 H2 120.4 . . ?
C4 C3 C2 119.6(2) . . ?
C4 C3 H3 120.2 . . ?
C2 C3 H3 120.2 . . ?
C3 C4 C5 121.2(2) . . ?
C3 C4 H4 119.4 . . ?
C5 C4 H4 119.4 . . ?
C4 C5 C6 120.1(2) . . ?
C4 C5 H5 120.0 . . ?
C6 C5 H5 120.0 . . ?
O3 C6 C1 116.68(18) . . ?
O3 C6 C5 125.5(2) . . ?
C1 C6 C5 117.8(2) . . ?
O3 C7 H7A 109.5 . . ?
O3 C7 H7B 109.5 . . ?
H7A C7 H7B 109.5 . . ?
O3 C7 H7C 109.5 . . ?
H7A C7 H7C 109.5 . . ?
H7B C7 H7C 109.5 . . ?
C9 C8 O2 118.86(19) . . ?
C9 C8 C13 120.46(19) . . ?
O2 C8 C13 120.60(19) . . ?
C8 C9 C10 120.0(2) . . ?
C8 C9 H9 120.0 . . ?
C10 C9 H9 120.0 . . ?
C11 C10 C9 119.7(2) . . ?
C11 C10 H10 120.2 . . ?
C9 C10 H10 120.2 . . ?
C10 C11 C12 121.2(2) . . ?
C10 C11 H11 119.4 . . ?
C12 C11 H11 119.4 . . ?
C11 C12 C13 119.2(2) . . ?
C11 C12 H12 120.4 . . ?
C13 C12 H12 120.4 . . ?
O4 C13 C12 124.3(2) . . ?
O4 C13 C8 116.38(17) . . ?
C12 C13 C8 119.3(2) . . ?
O4 C14 H14A 109.5 . . ?
O4 C14 H14B 109.5 . . ?
H14A C14 H14B 109.5 . . ?
O4 C14 H14C 109.5 . . ?
H14A C14 H14C 109.5 . . ?
H14B C14 H14C 109.5 . . ?
N1 C15 C16 108.71(16) . . ?
N1 C15 C18 111.13(17) . . ?
C16 C15 C18 109.86(18) . . ?
N1 C15 C17 107.67(17) . . ?
C16 C15 C17 110.37(17) . . ?
C18 C15 C17 109.07(18) . . ?
C15 C16 H16A 109.5 . . ?
C15 C16 H16B 109.5 . . ?
H16A C16 H16B 109.5 . . ?
C15 C16 H16C 109.5 . . ?
H16A C16 H16C 109.5 . . ?
H16B C16 H16C 109.5 . . ?
C15 C17 H17A 109.5 . . ?
C15 C17 H17B 109.5 . . ?
H17A C17 H17B 109.5 . . ?
C15 C17 H17C 109.5 . . ?
H17A C17 H17C 109.5 . . ?
H17B C17 H17C 109.5 . . ?
C15 C18 H18A 109.5 . . ?
C15 C18 H18B 109.5 . . ?
H18A C18 H18B 109.5 . . ?
C15 C18 H18C 109.5 . . ?
H18A C18 H18C 109.5 . . ?
H18B C18 H18C 109.5 . . ?
N2 C19 C20 109.19(16) . . ?
N2 C19 C21 109.04(16) . . ?
C20 C19 C21 109.85(18) . . ?
N2 C19 C22 108.50(16) . . ?
C20 C19 C22 109.59(17) . . ?
C21 C19 C22 110.64(17) . . ?
C19 C20 H20A 109.5 . . ?
C19 C20 H20B 109.5 . . ?
H20A C20 H20B 109.5 . . ?
C19 C20 H20C 109.5 . . ?
H20A C20 H20C 109.5 . . ?
H20B C20 H20C 109.5 . . ?
C19 C21 H21A 109.5 . . ?
C19 C21 H21B 109.5 . . ?
H21A C21 H21B 109.5 . . ?
C19 C21 H21C 109.5 . . ?
H21A C21 H21C 109.5 . . ?
H21B C21 H21C 109.5 . . ?
C19 C22 H22A 109.5 . . ?
C19 C22 H22B 109.5 . . ?
H22A C22 H22B 109.5 . . ?
C19 C22 H22C 109.5 . . ?
H22A C22 H22C 109.5 . . ?
H22B C22 H22C 109.5 . . ?
C24 C23 P3 113.83(17) . . ?
C24 C23 H23A 108.8 . . ?
P3 C23 H23A 108.8 . . ?
C24 C23 H23B 108.8 . . ?
P3 C23 H23B 108.8 . . ?
H23A C23 H23B 107.7 . . ?
C23 C24 H24A 109.5 . . ?
C23 C24 H24B 109.5 . . ?
H24A C24 H24B 109.5 . . ?
C23 C24 H24C 109.5 . . ?
H24A C24 H24C 109.5 . . ?
H24B C24 H24C 109.5 . . ?
C26 C25 P3 113.85(15) . . ?
C26 C25 H25A 108.8 . . ?
P3 C25 H25A 108.8 . . ?
C26 C25 H25B 108.8 . . ?
P3 C25 H25B 108.8 . . ?
H25A C25 H25B 107.7 . . ?
C25 C26 H26A 109.5 . . ?
C25 C26 H26B 109.5 . . ?
H26A C26 H26B 109.5 . . ?
C25 C26 H26C 109.5 . . ?
H26A C26 H26C 109.5 . . ?
H26B C26 H26C 109.5 . . ?
C28 C27 P3 116.06(16) . . ?
C28 C27 H27A 108.3 . . ?
P3 C27 H27A 108.3 . . ?
C28 C27 H27B 108.3 . . ?
P3 C27 H27B 108.3 . . ?
H27A C27 H27B 107.4 . . ?
C27 C28 H28A 109.5 . . ?
C27 C28 H28B 109.5 . . ?
H28A C28 H28B 109.5 . . ?
C27 C28 H28C 109.5 . . ?
H28A C28 H28C 109.5 . . ?
H28B C28 H28C 109.5 . . ?

loop_
_geom_bond_atom_site_label_1
_geom_bond_atom_site_label_2
_geom_bond_distance
_geom_bond_site_symmetry_2
_geom_bond_publ_flag
Pd P1 2.2325(6) . ?
Pd P3 2.2893(6) . ?
Pd Cl2 2.3450(6) . ?
Pd Cl1 2.3599(6) . ?
P1 O1 1.6060(14) . ?
P1 N2 1.6637(17) . ?
P1 N1 1.6674(16) . ?
P1 P2 2.5286(7) . ?
P2 O2 1.6567(14) . ?
P2 N2 1.7178(17) . ?
P2 N1 1.7288(17) . ?
P3 C27 1.826(2) . ?
P3 C23 1.826(2) . ?
P3 C25 1.8261(19) . ?
O1 C1 1.407(2) . ?
O2 C8 1.392(2) . ?
O3 C6 1.359(3) . ?
O3 C7 1.436(3) . ?
O4 C13 1.360(3) . ?
O4 C14 1.433(3) . ?
N1 C15 1.489(2) . ?
N2 C19 1.481(3) . ?
C1 C2 1.371(3) . ?
C1 C6 1.394(3) . ?
C2 C3 1.390(3) . ?
C2 H2 0.9300 . ?
C3 C4 1.375(4) . ?
C3 H3 0.9300 . ?
C4 C5 1.378(3) . ?
C4 H4 0.9300 . ?
C5 C6 1.397(3) . ?
C5 H5 0.9300 . ?
C7 H7A 0.9600 . ?
C7 H7B 0.9600 . ?
C7 H7C 0.9600 . ?
C8 C9 1.377(3) . ?
C8 C13 1.402(3) . ?
C9 C10 1.392(3) . ?
C9 H9 0.9300 . ?
C10 C11 1.377(3) . ?
C10 H10 0.9300 . ?
C11 C12 1.387(3) . ?
C11 H11 0.9300 . ?
C12 C13 1.398(3) . ?
C12 H12 0.9300 . ?
C14 H14A 0.9600 . ?
C14 H14B 0.9600 . ?
C14 H14C 0.9600 . ?
C15 C16 1.525(3) . ?
C15 C18 1.527(3) . ?
C15 C17 1.527(3) . ?
C16 H16A 0.9600 . ?
C16 H16B 0.9600 . ?
C16 H16C 0.9600 . ?
C17 H17A 0.9600 . ?
C17 H17B 0.9600 . ?
C17 H17C 0.9600 . ?
C18 H18A 0.9600 . ?
C18 H18B 0.9600 . ?
C18 H18C 0.9600 . ?
C19 C20 1.527(3) . ?
C19 C21 1.527(3) . ?
C19 C22 1.534(3) . ?
C20 H20A 0.9600 . ?
C20 H20B 0.9600 . ?
C20 H20C 0.9600 . ?
C21 H21A 0.9600 . ?
C21 H21B 0.9600 . ?
C21 H21C 0.9600 . ?
C22 H22A 0.9600 . ?
C22 H22B 0.9600 . ?
C22 H22C 0.9600 . ?
C23 C24 1.525(4) . ?
C23 H23A 0.9700 . ?
C23 H23B 0.9700 . ?
C24 H24A 0.9600 . ?
C24 H24B 0.9600 . ?
C24 H24C 0.9600 . ?
C25 C26 1.528(3) . ?
C25 H25A 0.9700 . ?
C25 H25B 0.9700 . ?
C26 H26A 0.9600 . ?
C26 H26B 0.9600 . ?
C26 H26C 0.9600 . ?
C27 C28 1.526(3) . ?
C27 H27A 0.9700 . ?
C27 H27B 0.9700 . ?
C28 H28A 0.9600 . ?
C28 H28B 0.9600 . ?
C28 H28C 0.9600 . ?
